data_4028181
loop_
_publ_author_name
'Mekhman S. Yusubov'
'Roza Y. Yusubova'
'Victor N. Nemykin'
'Viktor V. Zhdankin'

_publ_contact_author_email vnemykin@d.umn.edu
_publ_contact_author_fax '+1 218 7267394'
_publ_contact_author_name 'Victor N. Nemykin'
_publ_contact_author_phone '+1 218 7266729'
_publ_section_title
;
 Preparation and x-ray Structural Study of 1-Arylbenziodoxolones
;
_journal_name_full 'Journal of Organic Chemistry'
_journal_page_first 3767
_journal_page_last 3773
_journal_paper_doi 10.1021/jo400212u
_journal_volume 78
_journal_year 2013
_chemical_formula_moiety 'C17.25 H21 I1 O3.75'
_chemical_formula_sum 'C17.25 H21 I O3.75'
_chemical_formula_weight 415.26
_space_group_IT_number 2
_symmetry_cell_setting triclinic
_symmetry_space_group_name_Hall '-P 1'
_symmetry_space_group_name_H-M 'P -1'
_atom_sites_solution_hydrogens difmap
_atom_sites_solution_primary direct
_audit_creation_date 13-01-17
_audit_creation_method CRYSTALS_ver_14.40
_cell_angle_alpha 103.013(7)
_cell_angle_beta 106.063(8)
_cell_angle_gamma 108.802(8)
_cell_formula_units_Z 8
_cell_length_a 11.4401(4)
_cell_length_b 17.2638(6)
_cell_length_c 20.1815(14)
_cell_measurement_reflns_used 15576
_cell_measurement_temperature 123
_cell_measurement_theta_max 27
_cell_measurement_theta_min 2
_cell_volume 3402.5(5)
_computing_cell_refinement 'USER DEFINED CELL REFINEMENT'
_computing_data_collection 'USER DEFINED DATA COLLECTION'
_computing_data_reduction 'USER DEFINED DATA REDUCTION'
_computing_molecular_graphics 'CAMERON (Watkin et al., 1996)'
_computing_publication_material 'CRYSTALS (Betteridge et al., 2003)'
_computing_structure_refinement 'CRYSTALS (Betteridge et al., 2003)'
_computing_structure_solution 'SHELXS 86 (Sheldrick, 1986)'
_diffrn_ambient_temperature 123
_diffrn_measured_fraction_theta_full 0.998
_diffrn_measured_fraction_theta_max 0.998
_diffrn_measurement_device Serial
_diffrn_measurement_device_type Unknown
_diffrn_measurement_method \w
_diffrn_radiation_monochromator graphite
_diffrn_radiation_type 'Mo K\a'
_diffrn_radiation_wavelength 0.71075
_diffrn_reflns_av_R_equivalents 0.053
_diffrn_reflns_limit_h_max 14
_diffrn_reflns_limit_h_min -14
_diffrn_reflns_limit_k_max 21
_diffrn_reflns_limit_k_min -22
_diffrn_reflns_limit_l_max 26
_diffrn_reflns_limit_l_min 0
_diffrn_reflns_number 15576
_diffrn_reflns_theta_full 27.483
_diffrn_reflns_theta_max 27.483
_diffrn_reflns_theta_min 3.156
_diffrn_standards_decay_% 0.00
_diffrn_standards_interval_time 2
_diffrn_standards_number 15576
_exptl_absorpt_coefficient_mu 1.896
_exptl_absorpt_correction_T_max 0.55
_exptl_absorpt_correction_T_min 0.36
_exptl_absorpt_correction_type multi-scan
_exptl_absorpt_process_details 'DENZO/SCALEPACK (Otwinowski & Minor, 1997)'
_exptl_crystal_colour colorless
_exptl_crystal_density_diffrn 1.621
_exptl_crystal_description block
_exptl_crystal_F_000 1660
_exptl_crystal_size_max 0.410
_exptl_crystal_size_mid 0.370
_exptl_crystal_size_min 0.320
_refine_diff_density_max 4.27
_refine_diff_density_min -1.85
_refine_ls_extinction_method none
_refine_ls_goodness_of_fit_ref 0.9749
_refine_ls_hydrogen_treatment mixed
_refine_ls_matrix_type full
_refine_ls_number_parameters 793
_refine_ls_number_reflns 15541
_refine_ls_number_restraints 0
_refine_ls_R_factor_all 0.0502
_refine_ls_R_factor_gt 0.0410
_refine_ls_shift/su_max 0.0009670
_refine_ls_shift/su_mean 0.0000202
_refine_ls_structure_factor_coef Fsqd
_refine_ls_weighting_details
;
 Method, part 1, Chebychev polynomial, (Watkin, 1994, Prince, 1982) 
 [weight] = 1.0/[A~0~*T~0~(x)+A~1~*T~1~(x) ... +A~n-1~]*T~n-1~(x)] 
 where A~i~ are the Chebychev coefficients listed below and x= Fcalc/Fmax 
 Method = Robust Weighting (Prince, 1982) 
 W = [weight] * [1-(deltaF/6*sigmaF)^2^]^2^ 
 A~i~ are: 
 10.5 13.8 3.87 
;
_refine_ls_weighting_scheme calc
_refine_ls_wR_factor_all 0.0961
_refine_ls_wR_factor_gt 0.0874
_refine_ls_wR_factor_ref 0.0961
_reflns_limit_h_max 14
_reflns_limit_h_min -14
_reflns_limit_k_max 21
_reflns_limit_k_min -22
_reflns_limit_l_max 26
_reflns_limit_l_min 0
_reflns_number_gt 12756
_reflns_number_total 15576
_reflns_threshold_expression I>2.0\s(I)
_oxford_diffrn_Wilson_B_factor 0.00
_oxford_diffrn_Wilson_scale 0.00
_oxford_refine_ls_r_factor_ref 0.0502
_oxford_refine_ls_scale 0.14521(3)
_oxford_reflns_number_all 15541
_oxford_reflns_threshold_expression_ref I>0.0\s(I)
_cod_data_source_file jo400212u_si_002_1.cif
_cod_data_source_block 1
_cod_original_sg_symbol_H-M 'P -1 '
_cod_original_formula_sum 'C17.25 H21 I1 O3.75'
_cod_database_code 4028181

loop_
_symmetry_equiv_pos_as_xyz
x,y,z
-x,-y,-z

loop_
_atom_site_label
_atom_site_type_symbol
_atom_site_fract_x
_atom_site_fract_y
_atom_site_fract_z
_atom_site_U_iso_or_equiv
_atom_site_occupancy
_atom_site_adp_type
_atom_site_refinement_flags_posn
I4 I 0.07738(3) 0.318245(18) 0.322498(14) 0.0279 1.0000 Uani .
I1 I 0.18764(3) 0.380684(18) -0.084894(15) 0.0300 1.0000 Uani .
I3 I -0.02755(3) 0.08583(2) 0.124644(16) 0.0338 1.0000 Uani .
I2 I -0.37094(3) 0.20603(2) -0.382123(18) 0.0359 1.0000 Uani .
O11 O 0.0363(4) 0.4175(3) 0.0625(2) 0.0503 1.0000 Uani .
O7 O -0.0041(4) 0.2943(2) 0.18433(17) 0.0395 1.0000 Uani .
O8 O -0.1466(4) 0.3354(2) 0.11574(19) 0.0461 1.0000 Uani .
O9 O 0.3526(4) 0.3298(2) 0.34426(18) 0.0409 1.0000 Uani .
O2 O 0.3924(4) 0.3387(3) 0.1123(2) 0.0519 1.0000 Uani .
O4 O -0.5259(4) 0.2341(3) -0.58972(19) 0.0464 1.0000 Uani .
O1 O 0.2652(4) 0.3945(2) 0.05096(18) 0.0386 1.0000 Uani .
O10 O 0.2506(4) 0.2992(3) 0.1956(2) 0.0645 1.0000 Uani .
O3 O -0.3745(4) 0.2091(2) -0.51051(19) 0.0421 1.0000 Uani .
O5 O 0.0710(4) 0.1038(3) 0.2573(2) 0.0461 1.0000 Uani .
O6 O -0.0115(4) 0.0320(3) 0.3238(2) 0.0525 1.0000 Uani .
O13 O 0.2588(5) 0.0699(3) 0.3944(2) 0.0597 1.0000 Uani .
O12 O -0.0645(4) 0.4067(3) -0.0875(2) 0.0492 1.0000 Uani .
O14 O -0.6117(7) -0.0461(4) -0.4182(4) 0.1180 1.0000 Uani .
O15 O -0.3739(16) 0.0446(9) -0.3640(9) 0.2374 1.0000 Uani .
C62 C 0.2442(4) 0.3749(3) 0.5576(2) 0.0290 1.0000 Uani .
C13 C 0.0317(5) 0.3341(3) -0.3190(3) 0.0352 1.0000 Uani .
C9 C 0.1171(4) 0.3249(3) -0.2007(2) 0.0276 1.0000 Uani .
C47 C -0.1757(5) 0.0545(3) -0.1074(3) 0.0396 1.0000 Uani .
C33 C -0.5450(6) 0.1658(4) -0.1139(3) 0.0512 1.0000 Uani .
C19 C -0.4318(4) 0.3221(3) -0.4625(2) 0.0293 1.0000 Uani .
C66 C 0.1825(5) 0.2414(3) 0.4516(2) 0.0344 1.0000 Uani .
C12 C 0.0103(4) 0.2480(3) -0.3520(2) 0.0342 1.0000 Uani .
C60 C 0.1436(4) 0.3761(3) 0.4381(2) 0.0260 1.0000 Uani .
C67 C 0.3216(6) 0.5045(3) 0.6712(2) 0.0423 1.0000 Uani .
C23 C -0.3487(5) 0.3955(3) -0.3287(2) 0.0337 1.0000 Uani .
C32 C -0.1966(5) 0.2080(5) -0.2234(4) 0.0565 1.0000 Uani .
C61 C 0.1891(4) 0.3311(3) 0.4816(2) 0.0257 1.0000 Uani .
C41 C -0.0210(6) 0.0647(3) 0.2743(3) 0.0406 1.0000 Uani .
C18 C -0.3833(4) 0.3241(3) -0.3900(2) 0.0295 1.0000 Uani .
C65 C 0.1508(4) 0.4602(3) 0.4671(2) 0.0273 1.0000 Uani .
C20 C -0.4542(5) 0.3938(3) -0.4737(3) 0.0336 1.0000 Uani .
C48 C -0.1125(5) 0.0919(3) -0.0310(3) 0.0364 1.0000 Uani .
C53 C -0.1814(4) 0.3040(3) 0.2192(2) 0.0295 1.0000 Uani .
C63 C 0.2556(4) 0.4586(3) 0.5892(2) 0.0304 1.0000 Uani .
C10 C 0.0943(4) 0.2381(3) -0.2312(2) 0.0290 1.0000 Uani .
C7 C 0.3571(5) 0.3681(3) 0.0630(2) 0.0361 1.0000 Uani .
C11 C 0.0418(4) 0.2011(3) -0.3072(3) 0.0321 1.0000 Uani .
C17 C 0.1043(5) 0.4678(3) -0.2108(3) 0.0394 1.0000 Uani .
C58 C -0.1047(5) 0.3131(3) 0.1688(2) 0.0349 1.0000 Uani .
C46 C -0.2539(5) -0.0339(4) -0.1434(3) 0.0412 1.0000 Uani .
C6 C 0.4606(4) 0.3992(3) -0.0991(2) 0.0297 1.0000 Uani .
C45 C -0.2689(5) -0.0875(3) -0.1015(3) 0.0394 1.0000 Uani .
C40 C -0.3050(5) 0.0770(3) 0.1266(3) 0.0363 1.0000 Uani .
C56 C -0.3345(5) 0.2712(3) 0.3036(3) 0.0347 1.0000 Uani .
C54 C -0.3131(5) 0.2942(3) 0.1943(3) 0.0382 1.0000 Uani .
C52 C -0.1281(4) 0.2982(3) 0.2882(2) 0.0278 1.0000 Uani .
C25 C -0.2850(5) 0.4038(4) -0.2499(3) 0.0433 1.0000 Uani .
C3 C 0.5585(5) 0.3738(3) 0.0346(3) 0.0401 1.0000 Uani .
C28 C -0.3757(5) 0.1896(3) -0.1717(3) 0.0404 1.0000 Uani .
C64 C 0.2071(4) 0.4997(3) 0.5431(2) 0.0304 1.0000 Uani .
C22 C -0.3729(4) 0.4661(3) -0.3434(3) 0.0336 1.0000 Uani .
C14 C 0.0851(4) 0.3751(3) -0.2433(2) 0.0317 1.0000 Uani .
C15 C 0.1176(5) 0.1823(3) -0.1852(3) 0.0336 1.0000 Uani .
C36 C -0.1590(5) 0.0574(3) 0.2314(3) 0.0376 1.0000 Uani .
C51 C -0.0291(6) 0.1890(3) 0.0049(3) 0.0494 1.0000 Uani .
C38 C -0.3760(6) 0.0472(4) 0.2245(4) 0.0578 1.0000 Uani .
C27 C -0.3347(5) 0.1997(3) -0.2291(3) 0.0389 1.0000 Uani .
C57 C -0.2031(4) 0.2792(3) 0.3311(2) 0.0312 1.0000 Uani .
C59 C -0.1558(5) 0.2634(3) 0.4020(3) 0.0381 1.0000 Uani .
C55 C -0.3883(5) 0.2798(3) 0.2370(3) 0.0405 1.0000 Uani .
C21 C -0.4257(5) 0.4644(3) -0.4143(3) 0.0379 1.0000 Uani .
C24 C -0.4480(5) 0.2492(3) -0.5271(3) 0.0353 1.0000 Uani .
C31 C -0.5543(5) 0.1929(4) -0.2969(3) 0.0430 1.0000 Uani .
C8 C 0.4192(5) 0.4185(3) -0.1689(2) 0.0348 1.0000 Uani .
C29 C -0.5019(5) 0.1796(3) -0.1752(3) 0.0395 1.0000 Uani .
C43 C -0.1332(4) 0.0354(3) 0.0091(2) 0.0310 1.0000 Uani .
C44 C -0.2102(4) -0.0547(3) -0.0250(3) 0.0348 1.0000 Uani .
C5 C 0.5864(5) 0.3985(3) -0.0732(3) 0.0344 1.0000 Uani .
C2 C 0.4324(5) 0.3741(3) 0.0119(2) 0.0327 1.0000 Uani .
C39 C -0.3982(5) 0.0640(3) 0.1595(3) 0.0472 1.0000 Uani .
C49 C -0.2338(6) -0.1156(3) 0.0179(3) 0.0505 1.0000 Uani .
C42 C -0.3347(5) 0.0985(4) 0.0575(3) 0.0453 1.0000 Uani .
C37 C -0.2582(6) 0.0441(3) 0.2601(3) 0.0483 1.0000 Uani .
C35 C -0.1863(4) 0.0717(3) 0.1639(3) 0.0335 1.0000 Uani .
C16 C -0.0486(5) 0.2054(4) -0.4343(3) 0.0468 1.0000 Uani .
C68 C 0.0996(5) 0.5078(3) 0.4201(3) 0.0333 1.0000 Uani .
C4 C 0.6349(5) 0.3849(3) -0.0081(3) 0.0406 1.0000 Uani .
C30 C -0.5884(5) 0.1826(4) -0.2372(4) 0.0487 1.0000 Uani .
C34 C -0.6509(6) 0.1972(6) -0.3616(4) 0.0753 1.0000 Uani .
C1 C 0.3842(4) 0.3847(3) -0.0557(2) 0.0288 1.0000 Uani .
C50 C -0.3171(6) -0.0709(5) -0.2262(3) 0.0591 1.0000 Uani .
C26 C -0.4258(5) 0.2014(3) -0.2906(3) 0.0360 1.0000 Uani .
C69 C -0.3620(14) 0.0370(7) -0.4254(7) 0.1224 1.0000 Uani .
H621 H 0.2755 0.3461 0.5888 0.0351 1.0000 Uiso R
H1311 H 0.0080 0.3656 -0.3494 0.0427 1.0000 Uiso .
H471 H -0.1645 0.0915 -0.1357 0.0492 1.0000 Uiso R
H332 H -0.6342 0.1603 -0.1251 0.0631 1.0000 Uiso R
H331 H -0.4878 0.2142 -0.0701 0.0631 1.0000 Uiso R
H333 H -0.5396 0.1141 -0.1072 0.0631 1.0000 Uiso R
H661 H 0.1426 0.2206 0.3995 0.0422 1.0000 Uiso R
H663 H 0.1308 0.2032 0.4700 0.0422 1.0000 Uiso R
H662 H 0.2702 0.2435 0.4663 0.0422 1.0000 Uiso R
H673 H 0.3207 0.5607 0.6833 0.0512 1.0000 Uiso R
H672 H 0.2741 0.4713 0.6943 0.0512 1.0000 Uiso R
H671 H 0.4112 0.5102 0.6876 0.0512 1.0000 Uiso R
H323 H -0.1842 0.2143 -0.2668 0.0687 1.0000 Uiso R
H322 H -0.1324 0.2578 -0.1822 0.0687 1.0000 Uiso R
H321 H -0.1861 0.1573 -0.2173 0.0687 1.0000 Uiso R
H201 H -0.4886 0.3940 -0.5222 0.0413 1.0000 Uiso R
H1111 H 0.0269 0.1421 -0.3293 0.0383 1.0000 Uiso .
H171 H 0.1421 0.4862 -0.1587 0.0478 1.0000 Uiso R
H172 H 0.1622 0.5044 -0.2275 0.0478 1.0000 Uiso R
H173 H 0.0203 0.4712 -0.2258 0.0478 1.0000 Uiso R
H451 H -0.3209 -0.1484 -0.1259 0.0476 1.0000 Uiso R
H561 H -0.3881 0.2594 0.3317 0.0434 1.0000 Uiso R
H541 H -0.3519 0.2976 0.1475 0.0458 1.0000 Uiso R
H251 H -0.2712 0.4586 -0.2182 0.0527 1.0000 Uiso R
H253 H -0.2017 0.3998 -0.2423 0.0527 1.0000 Uiso R
H252 H -0.3416 0.3583 -0.2395 0.0527 1.0000 Uiso R
H31 H 0.5928 0.3662 0.0801 0.0479 1.0000 Uiso R
H281 H -0.3147 0.1895 -0.1288 0.0499 1.0000 Uiso R
H641 H 0.2119 0.5562 0.5644 0.0359 1.0000 Uiso R
H221 H -0.3517 0.5161 -0.3033 0.0420 1.0000 Uiso R
H151 H 0.0955 0.1252 -0.2165 0.0410 1.0000 Uiso R
H153 H 0.2089 0.2076 -0.1534 0.0410 1.0000 Uiso R
H152 H 0.0634 0.1791 -0.1569 0.0410 1.0000 Uiso R
H512 H 0.0066 0.2039 0.0568 0.0599 1.0000 Uiso R
H511 H -0.0834 0.2192 -0.0076 0.0599 1.0000 Uiso R
H513 H 0.0417 0.2049 -0.0121 0.0599 1.0000 Uiso R
H381 H -0.4436 0.0374 0.2442 0.0692 1.0000 Uiso R
H592 H -0.0655 0.2710 0.4144 0.0461 1.0000 Uiso R
H591 H -0.1625 0.3036 0.4400 0.0461 1.0000 Uiso R
H593 H -0.2095 0.2056 0.3965 0.0461 1.0000 Uiso R
H551 H -0.4769 0.2760 0.2206 0.0487 1.0000 Uiso R
H211 H -0.4430 0.5125 -0.4222 0.0446 1.0000 Uiso R
H82 H 0.3319 0.4169 -0.1804 0.0418 1.0000 Uiso R
H81 H 0.4800 0.4747 -0.1626 0.0418 1.0000 Uiso R
H83 H 0.4198 0.3760 -0.2079 0.0418 1.0000 Uiso R
H51 H 0.6405 0.4075 -0.1013 0.0414 1.0000 Uiso R
H391 H -0.4802 0.0671 0.1363 0.0574 1.0000 Uiso R
H491 H -0.1871 -0.0831 0.0689 0.0616 1.0000 Uiso R
H492 H -0.3265 -0.1428 0.0078 0.0616 1.0000 Uiso R
H493 H -0.2022 -0.1589 0.0043 0.0616 1.0000 Uiso R
H421 H -0.2623 0.1055 0.0416 0.0552 1.0000 Uiso R
H422 H -0.3471 0.1512 0.0668 0.0552 1.0000 Uiso R
H423 H -0.4136 0.0526 0.0203 0.0552 1.0000 Uiso R
H371 H -0.2435 0.0328 0.3050 0.0607 1.0000 Uiso R
H161 H -0.0557 0.1472 -0.4470 0.0589 1.0000 Uiso R
H162 H 0.0073 0.2371 -0.4548 0.0589 1.0000 Uiso R
H163 H -0.1347 0.2050 -0.4531 0.0589 1.0000 Uiso R
H681 H 0.1144 0.5635 0.4505 0.0408 1.0000 Uiso R
H682 H 0.0068 0.4752 0.3923 0.0408 1.0000 Uiso R
H683 H 0.1455 0.5148 0.3877 0.0408 1.0000 Uiso R
H41 H 0.7203 0.3834 0.0076 0.0486 1.0000 Uiso R
H301 H -0.6749 0.1768 -0.2394 0.0564 1.0000 Uiso R
H341 H -0.6113 0.2046 -0.3967 0.0888 1.0000 Uiso R
H343 H -0.6738 0.2447 -0.3468 0.0888 1.0000 Uiso R
H342 H -0.7290 0.1442 -0.3830 0.0888 1.0000 Uiso R
H502 H -0.3668 -0.1321 -0.2416 0.0719 1.0000 Uiso R
H501 H -0.3750 -0.0446 -0.2434 0.0719 1.0000 Uiso R
H503 H -0.2494 -0.0595 -0.2459 0.0719 1.0000 Uiso R
H91 H 0.3379 0.3146 0.2989 0.0500 1.0000 Uiso R
H111 H 0.1017 0.3999 0.0743 0.0500 1.0000 Uiso R
H102 H 0.2815 0.3069 0.1663 0.0500 1.0000 Uiso R
H131 H 0.1457 0.0374 0.3606 0.0500 1.0000 Uiso R
H112 H -0.0001 0.3891 0.0879 0.0500 1.0000 Uiso R
H101 H 0.2265 0.3369 0.2063 0.0500 1.0000 Uiso R
H132 H 0.3320 0.1252 0.3937 0.0500 1.0000 Uiso R
H141 H -0.6631 -0.0680 -0.3891 0.0500 1.0000 Uiso R
H59 H -0.0717 0.4019 -0.0454 0.0500 1.0000 Uiso R
H61 H 0.4053 0.3043 0.3579 0.0500 1.0000 Uiso R
H70 H -0.0892 0.4522 -0.0829 0.0500 1.0000 Uiso R
H74 H -0.6187 -0.0914 -0.4473 0.0500 1.0000 Uiso R
H691 H -0.2691 0.0699 -0.4163 0.1511 1.0000 Uiso R
H692 H -0.4171 0.0596 -0.4540 0.1511 1.0000 Uiso R
H693 H -0.3883 -0.0239 -0.4524 0.1511 1.0000 Uiso R
H154 H -0.3408 0.0263 -0.3310 0.2793 1.0000 Uiso R

loop_
_atom_site_aniso_label
_atom_site_aniso_U_11
_atom_site_aniso_U_22
_atom_site_aniso_U_33
_atom_site_aniso_U_23
_atom_site_aniso_U_13
_atom_site_aniso_U_12
I4 0.03149(14) 0.03402(14) 0.02295(12) 0.00998(10) 0.01209(10) 0.01757(11)
I1 0.03368(14) 0.03319(14) 0.02737(13) 0.01338(11) 0.01237(11) 0.01603(11)
I3 0.02995(14) 0.03714(15) 0.03531(15) 0.01074(12) 0.01327(11) 0.01526(12)
I2 0.04013(16) 0.04094(16) 0.04542(17) 0.02505(14) 0.02472(13) 0.02528(13)
O11 0.077(3) 0.057(2) 0.050(2) 0.0365(19) 0.036(2) 0.044(2)
O7 0.056(2) 0.048(2) 0.0267(15) 0.0160(14) 0.0201(15) 0.0299(17)
O8 0.065(2) 0.049(2) 0.0342(18) 0.0246(16) 0.0171(17) 0.0296(19)
O9 0.048(2) 0.0450(19) 0.0314(17) 0.0132(14) 0.0102(15) 0.0254(16)
O2 0.065(3) 0.068(3) 0.0370(19) 0.0364(19) 0.0206(18) 0.031(2)
O4 0.058(2) 0.053(2) 0.0318(17) 0.0125(16) 0.0111(16) 0.0335(19)
O1 0.049(2) 0.0405(18) 0.0315(16) 0.0164(14) 0.0188(15) 0.0195(16)
O10 0.066(3) 0.109(4) 0.047(2) 0.051(3) 0.030(2) 0.045(3)
O3 0.050(2) 0.052(2) 0.0402(18) 0.0190(16) 0.0220(16) 0.0344(18)
O5 0.0404(19) 0.060(2) 0.0408(19) 0.0175(17) 0.0147(16) 0.0245(18)
O6 0.065(3) 0.054(2) 0.041(2) 0.0197(18) 0.0175(19) 0.027(2)
O13 0.063(3) 0.059(3) 0.067(3) 0.028(2) 0.021(2) 0.034(2)
O12 0.059(2) 0.062(2) 0.042(2) 0.0229(18) 0.0239(18) 0.036(2)
O14 0.122(5) 0.051(3) 0.188(7) 0.010(4) 0.099(5) 0.031(3)
O15 0.39(2) 0.276(15) 0.326(18) 0.234(15) 0.267(17) 0.269(16)
C62 0.032(2) 0.030(2) 0.0254(19) 0.0118(16) 0.0087(16) 0.0138(17)
C13 0.033(2) 0.044(3) 0.034(2) 0.022(2) 0.0108(18) 0.016(2)
C9 0.0243(19) 0.032(2) 0.0253(19) 0.0117(16) 0.0080(15) 0.0101(16)
C47 0.041(3) 0.047(3) 0.044(3) 0.020(2) 0.023(2) 0.026(2)
C33 0.067(4) 0.051(3) 0.068(4) 0.036(3) 0.049(3) 0.033(3)
C19 0.0255(19) 0.035(2) 0.031(2) 0.0145(17) 0.0119(16) 0.0125(17)
C66 0.043(2) 0.034(2) 0.030(2) 0.0118(18) 0.0133(19) 0.021(2)
C12 0.024(2) 0.044(2) 0.031(2) 0.0121(19) 0.0104(17) 0.0098(18)
C60 0.0235(18) 0.034(2) 0.0207(17) 0.0083(15) 0.0081(15) 0.0125(16)
C67 0.054(3) 0.037(2) 0.026(2) 0.0053(19) 0.010(2) 0.015(2)
C23 0.034(2) 0.041(2) 0.031(2) 0.0161(19) 0.0159(18) 0.0158(19)
C32 0.038(3) 0.091(5) 0.071(4) 0.058(4) 0.029(3) 0.034(3)
C61 0.0278(19) 0.0251(19) 0.0245(19) 0.0079(15) 0.0107(15) 0.0108(16)
C41 0.053(3) 0.036(2) 0.031(2) 0.0042(19) 0.012(2) 0.023(2)
C18 0.029(2) 0.035(2) 0.036(2) 0.0215(18) 0.0169(17) 0.0180(17)
C65 0.028(2) 0.029(2) 0.030(2) 0.0141(16) 0.0138(16) 0.0137(16)
C20 0.034(2) 0.036(2) 0.034(2) 0.0178(19) 0.0130(18) 0.0150(19)
C48 0.039(2) 0.033(2) 0.044(3) 0.015(2) 0.022(2) 0.017(2)
C53 0.036(2) 0.0234(19) 0.027(2) 0.0085(16) 0.0065(17) 0.0144(17)
C63 0.034(2) 0.028(2) 0.025(2) 0.0060(16) 0.0116(17) 0.0083(17)
C10 0.0220(18) 0.032(2) 0.039(2) 0.0157(18) 0.0154(17) 0.0134(16)
C7 0.045(3) 0.031(2) 0.025(2) 0.0128(17) 0.0099(19) 0.0068(19)
C11 0.026(2) 0.035(2) 0.038(2) 0.0118(18) 0.0162(18) 0.0127(17)
C17 0.045(3) 0.037(2) 0.045(3) 0.023(2) 0.015(2) 0.023(2)
C58 0.052(3) 0.029(2) 0.027(2) 0.0097(17) 0.015(2) 0.021(2)
C46 0.029(2) 0.056(3) 0.040(3) 0.011(2) 0.017(2) 0.020(2)
C6 0.031(2) 0.028(2) 0.027(2) 0.0096(16) 0.0091(17) 0.0090(17)
C45 0.028(2) 0.035(2) 0.045(3) 0.000(2) 0.016(2) 0.0083(18)
C40 0.031(2) 0.026(2) 0.048(3) 0.0045(19) 0.013(2) 0.0144(18)
C56 0.032(2) 0.027(2) 0.038(2) 0.0041(18) 0.0104(19) 0.0110(17)
C54 0.041(3) 0.030(2) 0.037(2) 0.0103(19) 0.002(2) 0.020(2)
C52 0.030(2) 0.0260(19) 0.0265(19) 0.0060(15) 0.0080(16) 0.0154(16)
C25 0.049(3) 0.047(3) 0.031(2) 0.014(2) 0.014(2) 0.018(2)
C3 0.039(2) 0.040(2) 0.034(2) 0.019(2) 0.0025(19) 0.012(2)
C28 0.043(3) 0.045(3) 0.050(3) 0.030(2) 0.026(2) 0.023(2)
C64 0.036(2) 0.0251(19) 0.034(2) 0.0099(17) 0.0192(18) 0.0123(17)
C22 0.031(2) 0.033(2) 0.035(2) 0.0110(18) 0.0141(18) 0.0096(18)
C14 0.032(2) 0.035(2) 0.032(2) 0.0177(18) 0.0108(17) 0.0153(18)
C15 0.036(2) 0.034(2) 0.041(2) 0.0191(19) 0.0175(19) 0.0217(19)
C36 0.043(3) 0.030(2) 0.037(2) 0.0063(18) 0.016(2) 0.015(2)
C51 0.074(4) 0.031(2) 0.047(3) 0.015(2) 0.031(3) 0.018(3)
C38 0.050(3) 0.053(3) 0.079(4) 0.013(3) 0.045(3) 0.021(3)
C27 0.036(2) 0.048(3) 0.054(3) 0.034(2) 0.027(2) 0.023(2)
C57 0.032(2) 0.029(2) 0.028(2) 0.0054(16) 0.0099(17) 0.0112(17)
C59 0.035(2) 0.046(3) 0.035(2) 0.015(2) 0.0173(19) 0.014(2)
C55 0.036(2) 0.033(2) 0.044(3) 0.005(2) 0.004(2) 0.019(2)
C21 0.035(2) 0.034(2) 0.044(3) 0.015(2) 0.014(2) 0.0138(19)
C24 0.038(2) 0.041(2) 0.036(2) 0.016(2) 0.0178(19) 0.021(2)
C31 0.034(2) 0.050(3) 0.066(3) 0.037(3) 0.027(2) 0.024(2)
C8 0.033(2) 0.042(2) 0.031(2) 0.0183(19) 0.0136(18) 0.0136(19)
C29 0.053(3) 0.035(2) 0.058(3) 0.029(2) 0.038(3) 0.028(2)
C43 0.030(2) 0.029(2) 0.033(2) 0.0075(17) 0.0135(17) 0.0119(17)
C44 0.028(2) 0.032(2) 0.046(3) 0.0100(19) 0.0199(19) 0.0126(18)
C5 0.031(2) 0.033(2) 0.037(2) 0.0132(19) 0.0110(18) 0.0112(18)
C2 0.038(2) 0.030(2) 0.027(2) 0.0141(17) 0.0083(18) 0.0110(18)
C39 0.033(2) 0.041(3) 0.065(4) 0.007(2) 0.022(2) 0.015(2)
C49 0.066(4) 0.031(2) 0.061(3) 0.017(2) 0.037(3) 0.016(2)
C42 0.035(2) 0.047(3) 0.051(3) 0.010(2) 0.009(2) 0.024(2)
C37 0.060(3) 0.039(3) 0.050(3) 0.009(2) 0.033(3) 0.018(2)
C35 0.031(2) 0.026(2) 0.043(2) 0.0064(18) 0.0150(19) 0.0135(17)
C16 0.042(3) 0.055(3) 0.031(2) 0.010(2) 0.011(2) 0.011(2)
C68 0.036(2) 0.036(2) 0.038(2) 0.0164(19) 0.0185(19) 0.0200(19)
C4 0.033(2) 0.039(2) 0.044(3) 0.017(2) 0.006(2) 0.014(2)
C30 0.041(3) 0.056(3) 0.087(4) 0.048(3) 0.044(3) 0.034(3)
C34 0.043(3) 0.121(6) 0.103(6) 0.081(5) 0.037(4) 0.046(4)
C1 0.030(2) 0.028(2) 0.0241(19) 0.0106(16) 0.0057(16) 0.0093(16)
C50 0.038(3) 0.092(5) 0.038(3) 0.006(3) 0.013(2) 0.027(3)
C26 0.033(2) 0.044(3) 0.048(3) 0.027(2) 0.023(2) 0.022(2)
C69 0.172(12) 0.077(6) 0.155(11) 0.062(7) 0.075(10) 0.070(7)

loop_
_atom_type_symbol
_atom_type_scat_dispersion_real
_atom_type_scat_dispersion_imag
_atom_type_scat_Cromer_Mann_a1
_atom_type_scat_Cromer_Mann_b1
_atom_type_scat_Cromer_Mann_a2
_atom_type_scat_Cromer_Mann_b2
_atom_type_scat_Cromer_Mann_a3
_atom_type_scat_Cromer_Mann_b3
_atom_type_scat_Cromer_Mann_a4
_atom_type_scat_Cromer_Mann_b4
_atom_type_scat_Cromer_Mann_c
_atom_type_scat_source
C 0.0033 0.0016 2.3100 20.8439 1.0200 10.2075 1.5886 0.5687 0.8650 51.6512 0.2156 'International Tables Vol C 4.2.6.8 and 6.1.1.4'
H 0.0000 0.0000 0.4930 10.5109 0.3229 26.1257 0.1402 3.1424 0.0408 57.7998 0.0030 'International Tables Vol C 4.2.6.8 and 6.1.1.4'
I -0.4742 1.8119 20.1472 4.3470 18.9949 0.3814 7.5138 27.7660 2.2735 66.8776 4.0712 'International Tables Vol C 4.2.6.8 and 6.1.1.4'
O 0.0106 0.0060 3.0485 13.2771 2.2868 5.7011 1.5463 0.3239 0.8670 32.9089 0.2508 'International Tables Vol C 4.2.6.8 and 6.1.1.4'
Cl 0.1484 0.1585 11.4604 0.0104 7.1964 1.1662 6.2556 18.5194 1.6455 47.7784 -9.5574 'International Tables Vol C 4.2.6.8 and 6.1.1.4'

loop_
_geom_angle_atom_site_label_1
_geom_angle_atom_site_label_2
_geom_angle_atom_site_label_3
_geom_angle
_geom_angle_publ_flag
O7 I4 C60 162.23(14) yes
O7 I4 C52 73.41(14) yes
C60 I4 C52 101.41(15) yes
O1 I1 C9 160.18(14) yes
O1 I1 C1 74.03(14) yes
C9 I1 C1 100.09(16) yes
O5 I3 C43 164.86(15) yes
O5 I3 C35 74.19(15) yes
C43 I3 C35 101.74(17) yes
O3 I2 C18 72.64(14) yes
O3 I2 C26 162.99(15) yes
C18 I2 C26 99.78(17) yes
H111 O11 H112 88.5 no
I4 O7 C58 107.1(3) yes
H91 O9 H61 99.4 no
I1 O1 C7 107.1(3) yes
H102 O10 H101 107.5 no
I2 O3 C24 103.3(3) yes
I3 O5 C41 107.4(3) yes
H131 O13 H132 128.9 no
H59 O12 H70 92.1 no
H141 O14 H74 103.2 no
C69 O15 H154 128.4 no
C61 C62 C63 122.9(4) yes
C61 C62 H621 118.4 no
C63 C62 H621 118.7 no
C12 C13 C14 122.5(4) yes
C12 C13 H1311 118.8 no
C14 C13 H1311 118.7 no
I1 C9 C10 118.2(3) yes
I1 C9 C14 118.5(3) yes
C10 C9 C14 123.1(4) yes
C48 C47 C46 122.8(5) yes
C48 C47 H471 118.5 no
C46 C47 H471 118.7 no
C29 C33 H332 110.0 no
C29 C33 H331 109.3 no
H332 C33 H331 109.5 no
C29 C33 H333 109.1 no
H332 C33 H333 109.5 no
H331 C33 H333 109.5 no
C18 C19 C20 117.9(4) yes
C18 C19 C24 122.0(4) yes
C20 C19 C24 119.8(4) yes
C61 C66 H661 109.5 no
C61 C66 H663 109.5 no
H661 C66 H663 109.5 no
C61 C66 H662 109.4 no
H661 C66 H662 109.5 no
H663 C66 H662 109.5 no
C13 C12 C11 118.6(4) yes
C13 C12 C16 121.0(4) yes
C11 C12 C16 120.4(5) yes
I4 C60 C61 117.7(3) yes
I4 C60 C65 118.6(3) yes
C61 C60 C65 123.4(4) yes
C63 C67 H673 109.7 no
C63 C67 H672 109.1 no
H673 C67 H672 109.5 no
C63 C67 H671 109.7 no
H673 C67 H671 109.5 no
H672 C67 H671 109.5 no
C18 C23 C25 125.7(4) yes
C18 C23 C22 115.7(4) yes
C25 C23 C22 118.6(4) yes
C27 C32 H323 109.6 no
C27 C32 H322 109.2 no
H323 C32 H322 109.5 no
C27 C32 H321 109.5 no
H323 C32 H321 109.5 no
H322 C32 H321 109.5 no
C66 C61 C60 124.1(4) yes
C66 C61 C62 119.8(4) yes
C60 C61 C62 116.1(4) yes
O6 C41 O5 126.4(5) yes
O6 C41 C36 117.1(5) yes
O5 C41 C36 116.6(4) yes
I2 C18 C19 113.6(3) yes
I2 C18 C23 122.7(3) yes
C19 C18 C23 123.7(4) yes
C60 C65 C64 117.3(4) yes
C60 C65 C68 123.2(4) yes
C64 C65 C68 119.5(4) yes
C19 C20 C21 119.9(4) yes
C19 C20 H201 120.0 no
C21 C20 H201 120.1 no
C47 C48 C51 120.1(4) yes
C47 C48 C43 116.8(4) yes
C51 C48 C43 123.1(4) yes
C58 C53 C54 119.5(4) yes
C58 C53 C52 122.4(4) yes
C54 C53 C52 118.0(4) yes
C67 C63 C62 120.8(4) yes
C67 C63 C64 120.8(4) yes
C62 C63 C64 118.4(4) yes
C9 C10 C11 117.6(4) yes
C9 C10 C15 122.9(4) yes
C11 C10 C15 119.4(4) yes
O1 C7 O2 126.9(5) yes
O1 C7 C2 115.8(4) yes
O2 C7 C2 117.3(5) yes
C12 C11 C10 121.7(4) yes
C12 C11 H1111 119.2 no
C10 C11 H1111 119.1 no
C14 C17 H171 109.6 no
C14 C17 H172 109.5 no
H171 C17 H172 109.5 no
C14 C17 H173 109.2 no
H171 C17 H173 109.5 no
H172 C17 H173 109.5 no
C53 C58 O7 115.7(4) yes
C53 C58 O8 118.4(4) yes
O7 C58 O8 125.9(5) yes
C47 C46 C45 118.3(5) yes
C47 C46 C50 120.4(5) yes
C45 C46 C50 121.2(5) yes
C8 C6 C5 118.3(4) yes
C8 C6 C1 125.2(4) yes
C5 C6 C1 116.5(4) yes
C46 C45 C44 122.0(5) yes
C46 C45 H451 118.8 no
C44 C45 H451 119.1 no
C39 C40 C42 119.3(5) yes
C39 C40 C35 115.4(5) yes
C42 C40 C35 125.3(4) yes
C57 C56 C55 122.0(5) yes
C57 C56 H561 118.9 no
C55 C56 H561 119.1 no
C53 C54 C55 120.7(4) yes
C53 C54 H541 119.6 no
C55 C54 H541 119.7 no
I4 C52 C53 114.8(3) yes
I4 C52 C57 122.4(3) yes
C53 C52 C57 122.9(4) yes
C23 C25 H251 109.7 no
C23 C25 H253 109.1 no
H251 C25 H253 109.5 no
C23 C25 H252 109.6 no
H251 C25 H252 109.5 no
H253 C25 H252 109.5 no
C2 C3 C4 120.9(4) yes
C2 C3 H31 119.4 no
C4 C3 H31 119.7 no
C27 C28 C29 122.1(5) yes
C27 C28 H281 118.9 no
C29 C28 H281 119.1 no
C63 C64 C65 121.9(4) yes
C63 C64 H641 118.9 no
C65 C64 H641 119.1 no
C23 C22 C21 121.8(4) yes
C23 C22 H221 118.8 no
C21 C22 H221 119.4 no
C17 C14 C9 123.5(4) yes
C17 C14 C13 120.1(4) yes
C9 C14 C13 116.4(4) yes
C10 C15 H151 109.6 no
C10 C15 H153 109.2 no
H151 C15 H153 109.5 no
C10 C15 H152 109.6 no
H151 C15 H152 109.5 no
H153 C15 H152 109.5 no
C41 C36 C37 121.6(5) yes
C41 C36 C35 120.6(4) yes
C37 C36 C35 117.6(5) yes
C48 C51 H512 109.7 no
C48 C51 H511 109.4 no
H512 C51 H511 109.5 no
C48 C51 H513 109.3 no
H512 C51 H513 109.5 no
H511 C51 H513 109.5 no
C39 C38 C37 120.4(5) yes
C39 C38 H381 119.5 no
C37 C38 H381 120.0 no
C32 C27 C28 120.0(5) yes
C32 C27 C26 122.7(4) yes
C28 C27 C26 117.3(4) yes
C56 C57 C52 116.4(4) yes
C56 C57 C59 118.1(4) yes
C52 C57 C59 125.4(4) yes
C57 C59 H592 109.5 no
C57 C59 H591 109.5 no
H592 C59 H591 109.5 no
C57 C59 H593 109.4 no
H592 C59 H593 109.5 no
H591 C59 H593 109.5 no
C54 C55 C56 119.9(4) yes
C54 C55 H551 120.1 no
C56 C55 H551 120.0 no
C22 C21 C20 121.0(4) yes
C22 C21 H211 119.5 no
C20 C21 H211 119.5 no
C19 C24 O3 114.2(4) yes
C19 C24 O4 120.1(4) yes
O3 C24 O4 125.6(5) yes
C30 C31 C34 120.4(5) yes
C30 C31 C26 116.0(5) yes
C34 C31 C26 123.5(5) yes
C6 C8 H82 109.7 no
C6 C8 H81 109.4 no
H82 C8 H81 109.5 no
C6 C8 H83 109.3 no
H82 C8 H83 109.5 no
H81 C8 H83 109.5 no
C33 C29 C28 121.0(5) yes
C33 C29 C30 120.7(5) yes
C28 C29 C30 118.3(4) yes
C48 C43 I3 118.7(3) yes
C48 C43 C44 122.4(4) yes
I3 C43 C44 118.5(3) yes
C43 C44 C45 117.6(4) yes
C43 C44 C49 122.6(5) yes
C45 C44 C49 119.7(4) yes
C6 C5 C4 122.3(5) yes
C6 C5 H51 118.9 no
C4 C5 H51 118.8 no
C7 C2 C3 118.8(4) yes
C7 C2 C1 123.1(4) yes
C3 C2 C1 118.0(4) yes
C40 C39 C38 122.6(5) yes
C40 C39 H391 118.5 no
C38 C39 H391 118.9 no
C44 C49 H491 109.1 no
C44 C49 H492 109.7 no
H491 C49 H492 109.5 no
C44 C49 H493 109.6 no
H491 C49 H493 109.5 no
H492 C49 H493 109.5 no
C40 C42 H421 109.6 no
C40 C42 H422 109.4 no
H421 C42 H422 109.5 no
C40 C42 H423 109.4 no
H421 C42 H423 109.5 no
H422 C42 H423 109.5 no
C36 C37 C38 120.6(6) yes
C36 C37 H371 119.4 no
C38 C37 H371 120.0 no
I3 C35 C36 113.3(3) yes
I3 C35 C40 123.5(4) yes
C36 C35 C40 123.3(4) yes
C12 C16 H161 109.5 no
C12 C16 H162 109.4 no
H161 C16 H162 109.5 no
C12 C16 H163 109.5 no
H161 C16 H163 109.5 no
H162 C16 H163 109.5 no
C65 C68 H681 109.6 no
C65 C68 H682 109.5 no
H681 C68 H682 109.5 no
C65 C68 H683 109.3 no
H681 C68 H683 109.5 no
H682 C68 H683 109.5 no
C3 C4 C5 119.6(5) yes
C3 C4 H41 120.0 no
C5 C4 H41 120.4 no
C31 C30 C29 122.9(4) yes
C31 C30 H301 118.5 no
C29 C30 H301 118.6 no
C31 C34 H341 109.1 no
C31 C34 H343 110.2 no
H341 C34 H343 109.5 no
C31 C34 H342 109.0 no
H341 C34 H342 109.5 no
H343 C34 H342 109.5 no
I1 C1 C6 123.3(3) yes
I1 C1 C2 114.0(3) yes
C6 C1 C2 122.6(4) yes
C46 C50 H502 109.3 no
C46 C50 H501 109.7 no
H502 C50 H501 109.5 no
C46 C50 H503 109.4 no
H502 C50 H503 109.5 no
H501 C50 H503 109.5 no
I2 C26 C27 117.8(3) yes
I2 C26 C31 118.7(4) yes
C27 C26 C31 123.3(4) yes
O15 C69 H691 108.2 no
O15 C69 H692 110.6 no
H691 C69 H692 109.5 no
O15 C69 H693 109.6 no
H691 C69 H693 109.5 no
H692 C69 H693 109.5 no

loop_
_geom_bond_atom_site_label_1
_geom_bond_atom_site_label_2
_geom_bond_distance
_geom_bond_publ_flag
I4 O7 2.571(3) yes
I4 C60 2.121(4) yes
I4 C52 2.143(4) yes
I1 O1 2.566(3) yes
I1 C9 2.117(4) yes
I1 C1 2.135(4) yes
I3 O5 2.504(4) yes
I3 C43 2.122(4) yes
I3 C35 2.141(5) yes
I2 O3 2.593(3) yes
I2 C18 2.126(4) yes
I2 C26 2.119(5) yes
O11 H111 0.889 no
O11 H112 0.881 no
O7 C58 1.271(6) yes
O8 C58 1.243(5) yes
O9 H91 0.845 no
O9 H61 0.876 no
O2 C7 1.244(5) yes
O4 C24 1.240(6) yes
O1 C7 1.261(6) yes
O10 H102 0.782 no
O10 H101 0.796 no
O3 C24 1.273(6) yes
O5 C41 1.235(6) yes
O6 C41 1.250(6) yes
O13 H131 1.152 no
O13 H132 1.053 no
O12 H59 0.895 no
O12 H70 0.912 no
O14 H141 0.991 no
O14 H74 0.831 no
O15 C69 1.266(14) yes
O15 H154 0.850 no
C62 C61 1.399(6) yes
C62 C63 1.388(6) yes
C62 H621 0.950 no
C13 C12 1.394(7) yes
C13 C14 1.386(6) yes
C13 H1311 0.949 no
C9 C10 1.392(6) yes
C9 C14 1.411(6) yes
C47 C48 1.397(7) yes
C47 C46 1.386(7) yes
C47 H471 0.950 no
C33 C29 1.491(7) yes
C33 H332 0.950 no
C33 H331 0.950 no
C33 H333 0.950 no
C19 C18 1.402(6) yes
C19 C20 1.395(6) yes
C19 C24 1.515(6) yes
C66 C61 1.499(6) yes
C66 H661 0.950 no
C66 H663 0.950 no
C66 H662 0.950 no
C12 C11 1.393(6) yes
C12 C16 1.505(6) yes
C60 C61 1.401(6) yes
C60 C65 1.404(6) yes
C67 C63 1.505(6) yes
C67 H673 0.950 no
C67 H672 0.950 no
C67 H671 0.950 no
C23 C18 1.391(6) yes
C23 C25 1.506(6) yes
C23 C22 1.409(6) yes
C32 C27 1.508(7) yes
C32 H323 0.950 no
C32 H322 0.950 no
C32 H321 0.950 no
C41 C36 1.524(7) yes
C65 C64 1.390(6) yes
C65 C68 1.509(6) yes
C20 C21 1.378(7) yes
C20 H201 0.950 no
C48 C51 1.511(7) yes
C48 C43 1.405(6) yes
C53 C58 1.517(6) yes
C53 C54 1.389(6) yes
C53 C52 1.399(6) yes
C63 C64 1.394(6) yes
C10 C11 1.387(6) yes
C10 C15 1.513(6) yes
C7 C2 1.516(6) yes
C11 H1111 0.951 no
C17 C14 1.503(6) yes
C17 H171 0.950 no
C17 H172 0.950 no
C17 H173 0.950 no
C46 C45 1.390(8) yes
C46 C50 1.509(7) yes
C6 C8 1.505(6) yes
C6 C5 1.394(6) yes
C6 C1 1.405(6) yes
C45 C44 1.395(7) yes
C45 H451 0.950 no
C40 C39 1.390(7) yes
C40 C42 1.500(7) yes
C40 C35 1.403(6) yes
C56 C57 1.399(6) yes
C56 C55 1.377(7) yes
C56 H561 0.950 no
C54 C55 1.384(8) yes
C54 H541 0.950 no
C52 C57 1.397(6) yes
C25 H251 0.950 no
C25 H253 0.950 no
C25 H252 0.950 no
C3 C2 1.389(7) yes
C3 C4 1.389(7) yes
C3 H31 0.950 no
C28 C27 1.388(6) yes
C28 C29 1.378(7) yes
C28 H281 0.950 no
C64 H641 0.950 no
C22 C21 1.379(7) yes
C22 H221 0.950 no
C15 H151 0.950 no
C15 H153 0.950 no
C15 H152 0.950 no
C36 C37 1.390(7) yes
C36 C35 1.406(7) yes
C51 H512 0.950 no
C51 H511 0.950 no
C51 H513 0.950 no
C38 C39 1.380(9) yes
C38 C37 1.365(9) yes
C38 H381 0.950 no
C27 C26 1.396(7) yes
C57 C59 1.501(6) yes
C59 H592 0.950 no
C59 H591 0.950 no
C59 H593 0.950 no
C55 H551 0.950 no
C21 H211 0.950 no
C31 C30 1.394(7) yes
C31 C34 1.493(8) yes
C31 C26 1.396(6) yes
C8 H82 0.950 no
C8 H81 0.950 no
C8 H83 0.950 no
C29 C30 1.388(8) yes
C43 C44 1.402(6) yes
C44 C49 1.512(7) yes
C5 C4 1.381(6) yes
C5 H51 0.950 no
C2 C1 1.401(6) yes
C39 H391 0.950 no
C49 H491 0.950 no
C49 H492 0.950 no
C49 H493 0.950 no
C42 H421 0.950 no
C42 H422 0.950 no
C42 H423 0.950 no
C37 H371 0.950 no
C16 H161 0.950 no
C16 H162 0.950 no
C16 H163 0.950 no
C68 H681 0.950 no
C68 H682 0.950 no
C68 H683 0.950 no
C4 H41 0.950 no
C30 H301 0.950 no
C34 H341 0.950 no
C34 H343 0.950 no
C34 H342 0.950 no
C50 H502 0.950 no
C50 H501 0.950 no
C50 H503 0.950 no
C69 H691 0.970 no
C69 H692 0.970 no
C69 H693 0.970 no

loop_
_geom_hbond_atom_site_label_D
_geom_hbond_atom_site_label_H
_geom_hbond_atom_site_label_A
_geom_hbond_site_symmetry_A
_geom_hbond_angle_DHA
_geom_hbond_distance_DH
_geom_hbond_distance_HA
_geom_hbond_distance_DA
_geom_hbond_publ_flag
C67 H673 C55 2_566 157.49 0.950 2.591 3.487(8) yes
C32 H322 O12 . 151.08 0.950 2.558 3.420(8) yes
C20 H201 O9 1_454 154.87 0.950 2.538 3.422(8) yes
C56 H561 O4 1_556 177.66 0.950 2.539 3.489(8) yes
C25 H252 C26 . 132.32 0.950 2.416 3.135(8) yes
C59 H592 C60 . 140.39 0.950 2.328 3.119(8) yes
C59 H592 C61 . 162.11 0.950 2.575 3.491(8) yes
C21 H211 O9 2_565 133.31 0.950 2.513 3.240(8) yes
C8 H82 C9 . 140.68 0.950 2.316 3.110(8) yes
C8 H82 C14 . 163.05 0.950 2.528 3.448(8) yes
C42 H421 C48 . 165.29 0.950 2.576 3.503(8) yes
C42 H421 C43 . 143.04 0.950 2.325 3.137(8) yes
C50 H503 O5 2_555 140.71 0.950 2.448 3.239(8) yes
O9 H91 O10 . 156.69 0.845 1.960 2.756(8) yes
O11 H111 O1 . 142.7 0.889 2.076 2.834(8) yes
O10 H102 O2 . 167.80 0.782 1.919 2.689(8) yes
O13 H131 O6 . 156.9 1.152 1.708 2.804(8) yes
O13 H131 C41 . 138.5 1.152 2.452 3.401(8) yes
O11 H112 O8 . 153.38 0.881 1.933 2.749(8) yes
O13 H132 O4 1_656 170.22 1.053 1.933 2.976(8) yes
O13 H132 C24 1_656 142.22 1.053 2.497 3.391(8) yes
O12 H59 O11 . 143.99 0.895 2.090 2.863(8) yes
O9 H61 O4 1_656 156.16 0.876 1.985 2.808(8) yes
O12 H70 O11 2_565 148.37 0.912 2.040 2.857(8) yes
O14 H74 O3 2_454 162.7 0.831 1.985 2.790(8) yes
